data_7063490
loop_
_publ_author_name
'Panda, Subhashree S.'
'Kumari, Supriya'
'Dixit, Manjusha'
'Sharma, Nagendra K.'

_publ_section_title
;
 Synthesis and DNA cleavage studies of rationally designed metallopeptides
 from N-salicyl-AA-picolamide (SAP) and Cu(ii) ions
;
_journal_issue 45
_journal_name_full 'New Journal of Chemistry'
_journal_page_first 19188
_journal_page_last 19194
_journal_paper_doi 10.1039/D4NJ03573A
_journal_volume 48
_journal_year 2024
_chemical_formula_moiety 'C18 H19 Cu N3 O3'
_chemical_formula_sum 'C18 H19 Cu N3 O3'
_chemical_formula_weight 388.90
_space_group_crystal_system monoclinic
_space_group_IT_number 14
_space_group_name_Hall '-P 2yn'
_space_group_name_H-M_alt 'P 1 21/n 1'
_atom_sites_solution_hydrogens geom
_atom_sites_solution_primary dual
_audit_creation_date 2023-12-19
_audit_creation_method
;
Olex2 1.5
(compiled 2023.08.24 svn.re1ec1418 for OlexSys, GUI svn.r6817)
;
_audit_update_record
;
2024-01-20 deposited with the CCDC.	2024-10-14 downloaded from the CCDC.
;
_cell_angle_alpha 90
_cell_angle_beta 94.2560(10)
_cell_angle_gamma 90
_cell_formula_units_Z 4
_cell_length_a 7.30190(10)
_cell_length_b 13.8300(2)
_cell_length_c 16.2105(2)
_cell_measurement_reflns_used 10021
_cell_measurement_temperature 296.10(10)
_cell_measurement_theta_max 77.7380
_cell_measurement_theta_min 4.2110
_cell_volume 1632.51(4)
_computing_cell_refinement 'CrysAlisPro 1.171.40.67a (Rigaku OD, 2019)'
_computing_data_collection 'CrysAlisPro 1.171.40.67a (Rigaku OD, 2019)'
_computing_data_reduction 'CrysAlisPro 1.171.40.67a (Rigaku OD, 2019)'
_computing_molecular_graphics 'Olex2 1.5 (Dolomanov et al., 2009)'
_computing_publication_material 'Olex2 1.5 (Dolomanov et al., 2009)'
_computing_structure_refinement 'SHELXL 2016/6 (Sheldrick, 2015)'
_computing_structure_solution 'SHELXT 2018/2 (Sheldrick, 2018)'
_diffrn_ambient_temperature 296.10(10)
_diffrn_detector_area_resol_mean 5.8140
_diffrn_detector_type 'Pilatus 200K'
_diffrn_measured_fraction_theta_full 0.998
_diffrn_measured_fraction_theta_max 0.964
_diffrn_measurement_details
;
List of Runs (angles in degrees, time in seconds):

  # Type    Start    End  Width  t~exp~   \w     \q     \k     \f   Frames
#--------------------------------------------------------------------------
  1  \w    -70.00  24.00   0.50    0.18    --  -38.50  91.00-109.00  188
  2  \w     -3.00  81.00   0.50    0.18    --   49.56 -91.00 136.00  168
  3  \w    104.00 177.00   0.50    0.58    --  107.46  91.00-109.00  146
  4  \w     38.00 106.00   0.50    0.58    --  107.46 -91.00 136.00  136
  5  \w    -50.00  24.00   0.50    0.18    --  -38.50  57.00-120.00  148
  6  \w   -101.00 -27.00   0.50    0.18    --  -38.50 -57.00 -30.00  148
  7  \w     38.00 113.00   0.50    0.18    --   49.56  57.00 -30.00  150
  8  \w    -17.00  53.00   0.50    0.18    --   49.56 -37.00-150.00  140
  9  \w     39.00 111.00   0.50    0.58    --  107.46 -30.00 -30.00  144
 10  \w     43.00 112.00   0.50    0.58    --  107.46 -45.00-180.00  138
 11  \w    103.00 172.00   0.50    0.58    --  107.46  77.00 -30.00  138
 12  \w     45.00 121.00   0.50    0.58    --  107.46 -61.00  60.00  152
 13  \w     39.00 107.00   0.50    0.58    --  107.46 -94.00 -90.00  136
 14  \w     43.00 131.00   0.50    0.58    --  107.46 -77.00 -90.00  176
 15  \w     95.00 170.00   0.50    0.58    --  107.46  61.00   0.00  150
 16  \w     43.00 112.00   0.50    0.58    --  107.46 -45.00  60.00  138
 17  \w     63.00  95.00   0.50    0.58    --  107.46 -94.00  30.00   64
 18  \w    117.00 162.00   0.50    0.58    --  107.46  45.00 150.00   90
;
_diffrn_measurement_device 'four-circle diffractometer'
_diffrn_measurement_device_type 'SuperNova, Dual, Cu at home/near, Pilatus 200K'
_diffrn_measurement_method '\w scans'
_diffrn_radiation_type CuK\a
_diffrn_radiation_wavelength 1.54184
_diffrn_reflns_av_R_equivalents 0.0405
_diffrn_reflns_av_unetI/netI 0.0312
_diffrn_reflns_Laue_measured_fraction_full 0.998
_diffrn_reflns_Laue_measured_fraction_max 0.964
_diffrn_reflns_limit_h_max 6
_diffrn_reflns_limit_h_min -8
_diffrn_reflns_limit_k_max 17
_diffrn_reflns_limit_k_min -16
_diffrn_reflns_limit_l_max 20
_diffrn_reflns_limit_l_min -20
_diffrn_reflns_number 13422
_diffrn_reflns_point_group_measured_fraction_full 0.998
_diffrn_reflns_point_group_measured_fraction_max 0.964
_diffrn_reflns_theta_full 67.684
_diffrn_reflns_theta_max 78.215
_diffrn_reflns_theta_min 4.207
_exptl_absorpt_coefficient_mu 2.090
_exptl_absorpt_correction_T_max 1.00000
_exptl_absorpt_correction_T_min 0.56993
_exptl_absorpt_correction_type multi-scan
_exptl_absorpt_process_details
;
CrysAlisPro 1.171.40.67a (Rigaku Oxford Diffraction, 2019)
Empirical absorption correction using spherical harmonics,
 implemented in SCALE3 ABSPACK scaling algorithm.
;
_exptl_crystal_colour 'dark green'
_exptl_crystal_colour_modifier dark
_exptl_crystal_colour_primary green
_exptl_crystal_density_diffrn 1.582
_exptl_crystal_description block
_exptl_crystal_F_000 804
_exptl_crystal_size_max 0.2
_exptl_crystal_size_mid 0.1
_exptl_crystal_size_min 0.1
_refine_diff_density_max 0.267
_refine_diff_density_min -0.491
_refine_diff_density_rms 0.057
_refine_ls_extinction_method none
_refine_ls_goodness_of_fit_ref 1.081
_refine_ls_hydrogen_treatment constr
_refine_ls_matrix_type full
_refine_ls_number_parameters 229
_refine_ls_number_reflns 3368
_refine_ls_number_restraints 0
_refine_ls_restrained_S_all 1.081
_refine_ls_R_factor_all 0.0368
_refine_ls_R_factor_gt 0.0341
_refine_ls_shift/su_max 0.001
_refine_ls_shift/su_mean 0.000
_refine_ls_structure_factor_coef Fsqd
_refine_ls_weighting_details 'w=1/[\s^2^(Fo^2^)+(0.0595P)^2^+0.3045P] where P=(Fo^2^+2Fc^2^)/3'
_refine_ls_weighting_scheme calc
_refine_ls_wR_factor_gt 0.0981
_refine_ls_wR_factor_ref 0.1006
_reflns_Friedel_coverage 0.000
_reflns_number_gt 3046
_reflns_number_total 3368
_reflns_threshold_expression 'I > 2\s(I)'
_cod_data_source_file d4nj03573a2.cif
_cod_data_source_block nks-ssdp-3c-copper
_cod_depositor_comments 'Adding full bibliography for 7063489--7063491.cif.'
_cod_database_code 7063490
_shelx_shelxl_version_number 2016/6
_shelx_space_group_comment
;
The symmetry employed for this shelxl refinement is uniquely defined
by the following loop, which should always be used as a source of
symmetry information in preference to the above space-group names.
They are only intended as comments.
;
_shelx_estimated_absorpt_t_max 0.818
_shelx_estimated_absorpt_t_min 0.680
_olex2_refinement_description
;
1. Fixed Uiso
 At 1.2 times of:
  All C(H) groups, All C(H,H) groups
 At 1.5 times of:
  All C(H,H,H) groups, All O(H) groups
2.a Ternary CH refined with riding coordinates:
 C00D(H00D), C00L(H00L)
2.b Secondary CH2 refined with riding coordinates:
 C009(H00A,H00B)
2.c Aromatic/amide H refined with riding coordinates:
 C00C(H00C), C00E(H00E), C00H(H00H), C00I(H00I), C00J(H00J), C00K(H00K),
 C00M(H00M), C00N(H00N)
2.d Idealised Me refined as rotating group:
 C00O(H00F,H00G,H00O), C00P(H00P,H00Q,H00R)
2.e Idealised tetrahedral OH refined as rotating group:
 O002(H002)
;
_olex2_submission_special_instructions 'No special instructions were received'
_oxdiff_exptl_absorpt_empirical_details
;
Empirical correction (ABSPACK) includes:
- Absorption correction using spherical harmonics
- Frame scaling
;

loop_
_space_group_symop_operation_xyz
'x, y, z'
'-x+1/2, y+1/2, -z+1/2'
'-x, -y, -z'
'x-1/2, -y-1/2, z-1/2'

loop_
_atom_site_label
_atom_site_type_symbol
_atom_site_fract_x
_atom_site_fract_y
_atom_site_fract_z
_atom_site_U_iso_or_equiv
_atom_site_adp_type
_atom_site_occupancy
_atom_site_site_symmetry_order
_atom_site_calc_flag
_atom_site_refinement_flags_posn
_atom_site_refinement_flags_adp
_atom_site_refinement_flags_occupancy
_atom_site_disorder_assembly
_atom_site_disorder_group
Cu01 Cu 0.69565(4) 0.50710(2) 0.44044(2) 0.03407(11) Uani 1 1 d . . . . .
O002 O 0.5810(2) 0.73430(9) 0.28549(8) 0.0431(3) Uani 1 1 d . . . . .
H002 H 0.607175 0.790437 0.297611 0.065 Uiso 1 1 calc R U . . .
O003 O 0.6319(2) 0.59246(10) 0.52405(8) 0.0454(3) Uani 1 1 d . . . . .
N004 N 0.6161(2) 0.58948(10) 0.34767(9) 0.0328(3) Uani 1 1 d . . . . .
O005 O 0.8224(2) 0.41250(11) 0.21835(9) 0.0526(4) Uani 1 1 d . . . . .
N006 N 0.8296(2) 0.41124(11) 0.51560(9) 0.0354(3) Uani 1 1 d . . . . .
N007 N 0.7834(2) 0.42589(11) 0.35713(10) 0.0388(3) Uani 1 1 d . . . . .
C008 C 0.5836(2) 0.68133(12) 0.35396(11) 0.0327(3) Uani 1 1 d . . . . .
C009 C 0.8920(3) 0.34184(14) 0.38309(12) 0.0411(4) Uani 1 1 d . . . . .
H00A H 1.013730 0.346726 0.363234 0.049 Uiso 1 1 calc R U . . .
H00B H 0.834185 0.283555 0.360326 0.049 Uiso 1 1 calc R U . . .
C00A C 0.5477(2) 0.72785(12) 0.43293(11) 0.0332(3) Uani 1 1 d . . . . .
C00B C 0.7627(3) 0.45389(13) 0.28036(11) 0.0369(4) Uani 1 1 d . . . . .
C00C C 0.9218(3) 0.33929(17) 0.64517(13) 0.0474(5) Uani 1 1 d . . . . .
H00C H 0.925364 0.341145 0.702612 0.057 Uiso 1 1 calc R U . . .
C00D C 0.6551(2) 0.54909(12) 0.26657(10) 0.0350(4) Uani 1 1 d . . . . .
H00D H 0.733836 0.595025 0.239734 0.042 Uiso 1 1 calc R U . . .
C00E C 0.8388(3) 0.41247(15) 0.59805(12) 0.0422(4) Uani 1 1 d . . . . .
H00E H 0.787661 0.464340 0.624697 0.051 Uiso 1 1 calc R U . . .
C00F C 0.5799(2) 0.68250(13) 0.51151(11) 0.0353(4) Uani 1 1 d . . . . .
C00G C 0.9053(2) 0.33754(13) 0.47579(11) 0.0355(4) Uani 1 1 d . . . . .
C00H C 0.9918(3) 0.26225(14) 0.52006(14) 0.0421(4) Uani 1 1 d . . . . .
H00H H 1.044150 0.211553 0.492344 0.051 Uiso 1 1 calc R U . . .
C00I C 0.9995(3) 0.26311(15) 0.60481(14) 0.0467(5) Uani 1 1 d . . . . .
H00I H 1.056605 0.212881 0.634960 0.056 Uiso 1 1 calc R U . . .
C00J C 0.4770(3) 0.82292(13) 0.43039(13) 0.0403(4) Uani 1 1 d . . . . .
H00J H 0.451015 0.852146 0.379189 0.048 Uiso 1 1 calc R U . . .
C00K C 0.5546(3) 0.73872(15) 0.58249(13) 0.0455(4) Uani 1 1 d . . . . .
H00K H 0.583147 0.711821 0.634440 0.055 Uiso 1 1 calc R U . . .
C00L C 0.4763(3) 0.53632(16) 0.21016(13) 0.0463(4) Uani 1 1 d . . . . .
H00L H 0.401947 0.594475 0.216545 0.056 Uiso 1 1 calc R U . . .
C00M C 0.4453(3) 0.87378(15) 0.50043(14) 0.0489(5) Uani 1 1 d . . . . .
H00M H 0.395017 0.935533 0.496501 0.059 Uiso 1 1 calc R U . . .
C00N C 0.4889(3) 0.83225(15) 0.57730(14) 0.0499(5) Uani 1 1 d . . . . .
H00N H 0.473935 0.867395 0.625246 0.060 Uiso 1 1 calc R U . . .
C00O C 0.5128(4) 0.5292(2) 0.11914(14) 0.0621(6) Uani 1 1 d . . . . .
H00F H 0.585218 0.583569 0.104221 0.093 Uiso 1 1 calc R U . . .
H00G H 0.398165 0.529215 0.086060 0.093 Uiso 1 1 calc R U . . .
H00O H 0.578052 0.470479 0.109728 0.093 Uiso 1 1 calc R U . . .
C00P C 0.3633(3) 0.45031(19) 0.23708(16) 0.0587(6) Uani 1 1 d . . . . .
H00P H 0.416403 0.391341 0.218667 0.088 Uiso 1 1 calc R U . . .
H00Q H 0.239507 0.455946 0.213171 0.088 Uiso 1 1 calc R U . . .
H00R H 0.363154 0.449658 0.296289 0.088 Uiso 1 1 calc R U . . .

loop_
_atom_site_aniso_label
_atom_site_aniso_U_11
_atom_site_aniso_U_22
_atom_site_aniso_U_33
_atom_site_aniso_U_23
_atom_site_aniso_U_13
_atom_site_aniso_U_12
Cu01 0.04740(19) 0.02861(16) 0.02717(17) 0.00043(9) 0.00923(12) 0.00403(9)
O002 0.0720(8) 0.0286(6) 0.0291(6) 0.0030(5) 0.0066(6) -0.0022(6)
O003 0.0735(9) 0.0342(7) 0.0296(6) 0.0022(5) 0.0115(6) 0.0101(6)
N004 0.0439(7) 0.0276(7) 0.0278(7) -0.0004(5) 0.0087(6) -0.0012(5)
O005 0.0857(10) 0.0425(8) 0.0319(7) -0.0012(6) 0.0195(7) 0.0188(7)
N006 0.0411(7) 0.0343(7) 0.0316(7) 0.0008(6) 0.0070(6) 0.0001(6)
N007 0.0520(8) 0.0334(7) 0.0319(7) 0.0016(6) 0.0098(6) 0.0061(6)
C008 0.0385(8) 0.0279(8) 0.0320(8) 0.0018(6) 0.0048(6) -0.0024(6)
C009 0.0539(10) 0.0343(9) 0.0363(9) -0.0003(7) 0.0113(8) 0.0098(7)
C00A 0.0371(8) 0.0278(8) 0.0355(9) -0.0019(7) 0.0085(6) -0.0034(6)
C00B 0.0479(9) 0.0319(8) 0.0322(8) -0.0015(7) 0.0117(7) 0.0012(7)
C00C 0.0495(10) 0.0568(12) 0.0354(9) 0.0074(9) 0.0003(8) -0.0050(9)
C00D 0.0494(9) 0.0300(8) 0.0267(8) 0.0000(6) 0.0092(7) 0.0003(7)
C00E 0.0471(10) 0.0457(10) 0.0342(9) -0.0007(8) 0.0058(7) -0.0011(8)
C00F 0.0454(9) 0.0294(8) 0.0323(8) -0.0018(7) 0.0095(7) -0.0012(7)
C00G 0.0383(8) 0.0308(8) 0.0383(9) 0.0004(7) 0.0076(7) -0.0008(6)
C00H 0.0439(9) 0.0358(9) 0.0469(10) 0.0046(8) 0.0047(8) 0.0023(7)
C00I 0.0445(10) 0.0451(10) 0.0496(11) 0.0129(9) -0.0027(8) -0.0033(8)
C00J 0.0498(10) 0.0280(8) 0.0444(10) 0.0015(7) 0.0119(8) 0.0006(7)
C00K 0.0641(12) 0.0394(10) 0.0343(9) -0.0030(8) 0.0128(8) 0.0014(8)
C00L 0.0599(11) 0.0403(10) 0.0379(10) -0.0080(8) -0.0012(8) 0.0011(8)
C00M 0.0645(11) 0.0285(8) 0.0561(12) -0.0032(8) 0.0200(9) 0.0031(8)
C00N 0.0677(13) 0.0377(10) 0.0465(11) -0.0117(9) 0.0183(9) -0.0005(9)
C00O 0.0899(17) 0.0606(14) 0.0347(11) 0.0004(10) -0.0035(11) -0.0041(13)
C00P 0.0632(13) 0.0585(14) 0.0555(13) -0.0169(11) 0.0117(10) -0.0147(10)

loop_
_atom_type_symbol
_atom_type_description
_atom_type_scat_dispersion_real
_atom_type_scat_dispersion_imag
_atom_type_scat_source
C C 0.0181 0.0091 'International Tables Vol C Tables 4.2.6.8 and 6.1.1.4'
H H 0.0000 0.0000 'International Tables Vol C Tables 4.2.6.8 and 6.1.1.4'
Cu Cu -1.9646 0.5888 'International Tables Vol C Tables 4.2.6.8 and 6.1.1.4'
N N 0.0311 0.0180 'International Tables Vol C Tables 4.2.6.8 and 6.1.1.4'
O O 0.0492 0.0322 'International Tables Vol C Tables 4.2.6.8 and 6.1.1.4'

loop_
_geom_angle_atom_site_label_1
_geom_angle_atom_site_label_2
_geom_angle_atom_site_label_3
_geom_angle
_geom_angle_site_symmetry_1
_geom_angle_site_symmetry_3
_geom_angle_publ_flag
O003 Cu01 N004 96.55(6) . . ?
O003 Cu01 N006 96.47(6) . . ?
O003 Cu01 N007 174.45(7) . . ?
N004 Cu01 N006 164.40(6) . . ?
N007 Cu01 N004 83.91(6) . . ?
N007 Cu01 N006 82.31(6) . . ?
C008 O002 H002 109.5 . . ?
C00F O003 Cu01 124.57(11) . . ?
C008 N004 Cu01 124.04(12) . . ?
C008 N004 C00D 119.28(14) . . ?
C00D N004 Cu01 113.68(11) . . ?
C00E N006 Cu01 125.91(13) . . ?
C00E N006 C00G 119.87(16) . . ?
C00G N006 Cu01 114.10(12) . . ?
C009 N007 Cu01 118.17(12) . . ?
C00B N007 Cu01 118.78(12) . . ?
C00B N007 C009 122.52(15) . . ?
O002 C008 C00A 119.50(15) . . ?
N004 C008 O002 117.74(15) . . ?
N004 C008 C00A 122.75(15) . . ?
N007 C009 H00A 110.0 . . ?
N007 C009 H00B 110.0 . . ?
N007 C009 C00G 108.40(14) . . ?
H00A C009 H00B 108.4 . . ?
C00G C009 H00A 110.0 . . ?
C00G C009 H00B 110.0 . . ?
C00F C00A C008 123.84(15) . . ?
C00J C00A C008 118.00(16) . . ?
C00J C00A C00F 118.16(16) . . ?
O005 C00B N007 127.17(17) . . ?
O005 C00B C00D 118.33(16) . . ?
N007 C00B C00D 114.50(14) . . ?
C00E C00C H00C 120.8 . . ?
C00E C00C C00I 118.36(19) . . ?
C00I C00C H00C 120.8 . . ?
N004 C00D C00B 108.93(14) . . ?
N004 C00D H00D 108.0 . . ?
N004 C00D C00L 111.06(14) . . ?
C00B C00D H00D 108.0 . . ?
C00B C00D C00L 112.77(15) . . ?
C00L C00D H00D 108.0 . . ?
N006 C00E C00C 122.19(19) . . ?
N006 C00E H00E 118.9 . . ?
C00C C00E H00E 118.9 . . ?
O003 C00F C00A 125.65(16) . . ?
O003 C00F C00K 116.72(17) . . ?
C00K C00F C00A 117.63(17) . . ?
N006 C00G C009 116.85(15) . . ?
N006 C00G C00H 120.44(18) . . ?
C00H C00G C009 122.70(17) . . ?
C00G C00H H00H 120.2 . . ?
C00I C00H C00G 119.63(19) . . ?
C00I C00H H00H 120.2 . . ?
C00C C00I H00I 120.2 . . ?
C00H C00I C00C 119.51(19) . . ?
C00H C00I H00I 120.2 . . ?
C00A C00J H00J 118.7 . . ?
C00M C00J C00A 122.54(19) . . ?
C00M C00J H00J 118.7 . . ?
C00F C00K H00K 118.9 . . ?
C00N C00K C00F 122.2(2) . . ?
C00N C00K H00K 118.9 . . ?
C00D C00L H00L 107.1 . . ?
C00O C00L C00D 112.29(18) . . ?
C00O C00L H00L 107.1 . . ?
C00O C00L C00P 111.32(19) . . ?
C00P C00L C00D 111.68(18) . . ?
C00P C00L H00L 107.1 . . ?
C00J C00M H00M 120.3 . . ?
C00J C00M C00N 119.36(19) . . ?
C00N C00M H00M 120.3 . . ?
C00K C00N C00M 119.89(19) . . ?
C00K C00N H00N 120.1 . . ?
C00M C00N H00N 120.1 . . ?
C00L C00O H00F 109.5 . . ?
C00L C00O H00G 109.5 . . ?
C00L C00O H00O 109.5 . . ?
H00F C00O H00G 109.5 . . ?
H00F C00O H00O 109.5 . . ?
H00G C00O H00O 109.5 . . ?
C00L C00P H00P 109.5 . . ?
C00L C00P H00Q 109.5 . . ?
C00L C00P H00R 109.5 . . ?
H00P C00P H00Q 109.5 . . ?
H00P C00P H00R 109.5 . . ?
H00Q C00P H00R 109.5 . . ?

loop_
_geom_bond_atom_site_label_1
_geom_bond_atom_site_label_2
_geom_bond_distance
_geom_bond_site_symmetry_2
_geom_bond_publ_flag
Cu01 O003 1.8816(13) . ?
Cu01 N004 1.9410(15) . ?
Cu01 N006 2.0056(15) . ?
Cu01 N007 1.9038(15) . ?
O002 H002 0.8200 . ?
O002 C008 1.329(2) . ?
O003 C00F 1.313(2) . ?
N004 C008 1.298(2) . ?
N004 C00D 1.475(2) . ?
O005 C00B 1.262(2) . ?
N006 C00E 1.333(2) . ?
N006 C00G 1.347(2) . ?
N007 C009 1.452(2) . ?
N007 C00B 1.301(2) . ?
C008 C00A 1.473(2) . ?
C009 H00A 0.9700 . ?
C009 H00B 0.9700 . ?
C009 C00G 1.500(3) . ?
C00A C00F 1.424(3) . ?
C00A C00J 1.412(2) . ?
C00B C00D 1.541(2) . ?
C00C H00C 0.9300 . ?
C00C C00E 1.381(3) . ?
C00C C00I 1.384(3) . ?
C00D H00D 0.9800 . ?
C00D C00L 1.548(3) . ?
C00E H00E 0.9300 . ?
C00F C00K 1.412(3) . ?
C00G C00H 1.390(3) . ?
C00H H00H 0.9300 . ?
C00H C00I 1.371(3) . ?
C00I H00I 0.9300 . ?
C00J H00J 0.9300 . ?
C00J C00M 1.370(3) . ?
C00K H00K 0.9300 . ?
C00K C00N 1.380(3) . ?
C00L H00L 0.9800 . ?
C00L C00O 1.522(3) . ?
C00L C00P 1.529(3) . ?
C00M H00M 0.9300 . ?
C00M C00N 1.387(3) . ?
C00N H00N 0.9300 . ?
C00O H00F 0.9600 . ?
C00O H00G 0.9600 . ?
C00O H00O 0.9600 . ?
C00P H00P 0.9600 . ?
C00P H00Q 0.9600 . ?
C00P H00R 0.9600 . ?

loop_
_geom_torsion_atom_site_label_1
_geom_torsion_atom_site_label_2
_geom_torsion_atom_site_label_3
_geom_torsion_atom_site_label_4
_geom_torsion
_geom_torsion_site_symmetry_1
_geom_torsion_site_symmetry_2
_geom_torsion_site_symmetry_3
_geom_torsion_site_symmetry_4
_geom_torsion_publ_flag
Cu01 O003 C00F C00A 5.8(3) . . . . ?
Cu01 O003 C00F C00K -174.02(14) . . . . ?
Cu01 N004 C008 O002 161.40(12) . . . . ?
Cu01 N004 C008 C00A -19.4(2) . . . . ?
Cu01 N004 C00D C00B -4.00(17) . . . . ?
Cu01 N004 C00D C00L 120.78(14) . . . . ?
Cu01 N006 C00E C00C 174.68(14) . . . . ?
Cu01 N006 C00G C009 4.70(19) . . . . ?
Cu01 N006 C00G C00H -175.67(13) . . . . ?
Cu01 N007 C009 C00G 1.6(2) . . . . ?
Cu01 N007 C00B O005 175.16(16) . . . . ?
Cu01 N007 C00B C00D -3.9(2) . . . . ?
O002 C008 C00A C00F -168.03(16) . . . . ?
O002 C008 C00A C00J 12.1(2) . . . . ?
O003 C00F C00K C00N -175.77(19) . . . . ?
N004 Cu01 O003 C00F -9.09(16) . . . . ?
N004 C008 C00A C00F 12.8(3) . . . . ?
N004 C008 C00A C00J -167.10(17) . . . . ?
N004 C00D C00L C00O 159.96(18) . . . . ?
N004 C00D C00L C00P -74.2(2) . . . . ?
O005 C00B C00D N004 -174.13(16) . . . . ?
O005 C00B C00D C00L 62.1(2) . . . . ?
N006 Cu01 O003 C00F 162.29(15) . . . . ?
N006 C00G C00H C00I 0.1(3) . . . . ?
N007 C009 C00G N006 -4.1(2) . . . . ?
N007 C009 C00G C00H 176.26(16) . . . . ?
N007 C00B C00D N004 5.0(2) . . . . ?
N007 C00B C00D C00L -118.75(18) . . . . ?
C008 N004 C00D C00B 157.19(16) . . . . ?
C008 N004 C00D C00L -78.0(2) . . . . ?
C008 C00A C00F O003 -5.2(3) . . . . ?
C008 C00A C00F C00K 174.53(16) . . . . ?
C008 C00A C00J C00M -177.58(18) . . . . ?
C009 N007 C00B O005 3.6(3) . . . . ?
C009 N007 C00B C00D -175.46(16) . . . . ?
C009 C00G C00H C00I 179.76(18) . . . . ?
C00A C00F C00K C00N 4.4(3) . . . . ?
C00A C00J C00M C00N 2.0(3) . . . . ?
C00B N007 C009 C00G 173.24(17) . . . . ?
C00B C00D C00L C00O -77.5(2) . . . . ?
C00B C00D C00L C00P 48.4(2) . . . . ?
C00D N004 C008 O002 2.3(2) . . . . ?
C00D N004 C008 C00A -178.52(15) . . . . ?
C00E N006 C00G C009 -179.13(16) . . . . ?
C00E N006 C00G C00H 0.5(3) . . . . ?
C00E C00C C00I C00H -0.1(3) . . . . ?
C00F C00A C00J C00M 2.5(3) . . . . ?
C00F C00K C00N C00M 0.1(3) . . . . ?
C00G N006 C00E C00C -1.0(3) . . . . ?
C00G C00H C00I C00C -0.3(3) . . . . ?
C00I C00C C00E N006 0.8(3) . . . . ?
C00J C00A C00F O003 174.64(17) . . . . ?
C00J C00A C00F C00K -5.6(3) . . . . ?
C00J C00M C00N C00K -3.3(3) . . . . ?
